data_7106646
loop_
_publ_author_name
'Lucile Bernet'
'Ralte Lalrempuia'
'Wadih Ghattas'
'Helge Muller-Bunz'
'Laura Vigara'
'Antoni Llobet'
'Martin Albrecht'

_publ_section_title
;
 Tunable single-site ruthenium catalysts for efficient water oxidation
;
_journal_name_full Chem.Commun.
_journal_page_first 8058
_journal_paper_doi 10.1039/c1cc12615f
_journal_volume 47
_journal_year 2011
_chemical_formula_moiety 'C20 H26 Cl N4 Ru, C F3 O3 S, C2 H3 N'
_chemical_formula_sum 'C23 H29 Cl F3 N5 O3 Ru S'
_chemical_formula_weight 649.09
_chemical_name_systematic
;
?
;
_space_group_IT_number 2
_symmetry_cell_setting triclinic
_symmetry_space_group_name_Hall '-P 1'
_symmetry_space_group_name_H-M 'P -1'
_atom_sites_solution_hydrogens geom
_atom_sites_solution_primary direct
_atom_sites_solution_secondary difmap
_audit_creation_method SHELXL-97
_cell_angle_alpha 83.120(2)
_cell_angle_beta 75.630(2)
_cell_angle_gamma 80.116(2)
_cell_formula_units_Z 2
_cell_length_a 7.9511(2)
_cell_length_b 11.3181(3)
_cell_length_c 15.6143(5)
_cell_measurement_reflns_used 8382
_cell_measurement_temperature 100(2)
_cell_measurement_theta_max 26.3269
_cell_measurement_theta_min 3.3237
_cell_volume 1336.59(7)
_computing_cell_refinement
;
CrysAlisPro, Oxford Diffraction Ltd.,
Version 1.171.34.36 (release 02-08-2010 CrysAlis171 .NET)
(compiled Aug 2 2010,13:00:58)
;
_computing_data_collection
;
CrysAlisPro, Oxford Diffraction Ltd.,
Version 1.171.34.36 (release 02-08-2010 CrysAlis171 .NET)
(compiled Aug 2 2010,13:00:58)
;
_computing_data_reduction
;
CrysAlisPro, Oxford Diffraction Ltd.,
Version 1.171.34.36 (release 02-08-2010 CrysAlis171 .NET)
(compiled Aug 2 2010,13:00:58)
;
_computing_structure_refinement 'SHELXL-97 (Sheldrick, 2008)'
_computing_structure_solution 'SHELXS-97 (Sheldrick, 2008)'
_diffrn_ambient_temperature 100(2)
_diffrn_detector_area_resol_mean 10.3196
_diffrn_measured_fraction_theta_full 0.996
_diffrn_measured_fraction_theta_max 0.996
_diffrn_measurement_device_type 'SuperNova, Dual, Cu at zero, Atlas'
_diffrn_measurement_method '\w scans'
_diffrn_radiation_monochromator mirror
_diffrn_radiation_source 'SuperNova (Mo) X-ray Source'
_diffrn_radiation_type MoK\a
_diffrn_radiation_wavelength 0.71073
_diffrn_reflns_av_R_equivalents 0.0612
_diffrn_reflns_av_sigmaI/netI 0.0586
_diffrn_reflns_limit_h_max 9
_diffrn_reflns_limit_h_min -9
_diffrn_reflns_limit_k_max 14
_diffrn_reflns_limit_k_min -14
_diffrn_reflns_limit_l_max 19
_diffrn_reflns_limit_l_min -19
_diffrn_reflns_number 22534
_diffrn_reflns_theta_full 26.38
_diffrn_reflns_theta_max 26.38
_diffrn_reflns_theta_min 3.33
_exptl_absorpt_coefficient_mu 0.820
_exptl_absorpt_correction_T_max 0.974
_exptl_absorpt_correction_T_min 0.935
_exptl_absorpt_correction_type analytical
_exptl_absorpt_process_details
;
CrysAlisPro, Oxford Diffraction Ltd.,
Version 1.171.34.36 (release 02-08-2010 CrysAlis171 .NET)
(compiled Aug 2 2010,13:00:58)
;
_exptl_crystal_colour yellow
_exptl_crystal_density_diffrn 1.613
_exptl_crystal_density_method 'not measured'
_exptl_crystal_description rod
_exptl_crystal_F_000 660
_exptl_crystal_size_max 0.1182
_exptl_crystal_size_mid 0.0682
_exptl_crystal_size_min 0.0358
_refine_diff_density_max 0.587
_refine_diff_density_min -0.529
_refine_diff_density_rms 0.105
_refine_ls_extinction_method none
_refine_ls_goodness_of_fit_ref 1.057
_refine_ls_hydrogen_treatment constr
_refine_ls_matrix_type full
_refine_ls_number_parameters 340
_refine_ls_number_reflns 5452
_refine_ls_number_restraints 0
_refine_ls_restrained_S_all 1.057
_refine_ls_R_factor_all 0.0566
_refine_ls_R_factor_gt 0.0366
_refine_ls_shift/su_max 0.002
_refine_ls_shift/su_mean 0.000
_refine_ls_structure_factor_coef Fsqd
_refine_ls_weighting_details 'calc w=1/[\s^2^(Fo^2^)+(0.0180P)^2^+1.3487P] where P=(Fo^2^+2Fc^2^)/3'
_refine_ls_weighting_scheme calc
_refine_ls_wR_factor_gt 0.0631
_refine_ls_wR_factor_ref 0.0699
_reflns_number_gt 4374
_reflns_number_total 5452
_reflns_threshold_expression I>2\s(I)
_cod_data_source_file c1cc12615f.txt
_cod_data_source_block alb79(2b)
_cod_original_cell_volume 1336.59(6)
_cod_database_code 7106646

loop_
_symmetry_equiv_pos_as_xyz
'x, y, z'
'-x, -y, -z'

loop_
_atom_site_label
_atom_site_type_symbol
_atom_site_fract_x
_atom_site_fract_y
_atom_site_fract_z
_atom_site_U_iso_or_equiv
_atom_site_adp_type
_atom_site_occupancy
_atom_site_symmetry_multiplicity
_atom_site_calc_flag
_atom_site_refinement_flags
_atom_site_disorder_assembly
_atom_site_disorder_group
Ru Ru 0.38926(3) 0.40276(2) 0.762599(17) 0.00994(7) Uani 1 1 d . . .
Cl Cl 0.15894(9) 0.45034(7) 0.89176(5) 0.01531(17) Uani 1 1 d . . .
N1 N 0.5197(3) 0.5256(2) 0.80669(16) 0.0110(5) Uani 1 1 d . . .
C1 C 0.5023(4) 0.6442(3) 0.7814(2) 0.0137(6) Uani 1 1 d . . .
H1 H 0.4343 0.6746 0.7392 0.016 Uiso 1 1 calc R . .
C2 C 0.5803(4) 0.7236(3) 0.8148(2) 0.0165(7) Uani 1 1 d . . .
H2 H 0.5667 0.8068 0.7954 0.020 Uiso 1 1 calc R . .
C3 C 0.6778(4) 0.6800(3) 0.8766(2) 0.0163(7) Uani 1 1 d . . .
H3 H 0.7331 0.7330 0.8996 0.020 Uiso 1 1 calc R . .
C4 C 0.6949(4) 0.5588(3) 0.9050(2) 0.0134(6) Uani 1 1 d . . .
H4 H 0.7596 0.5276 0.9484 0.016 Uiso 1 1 calc R . .
C5 C 0.6152(3) 0.4845(3) 0.86839(19) 0.0110(6) Uani 1 1 d . . .
C6 C 0.6128(4) 0.3560(3) 0.88890(19) 0.0108(6) Uani 1 1 d . . .
C7 C 0.5167(4) 0.2979(3) 0.8487(2) 0.0113(6) Uani 1 1 d . . .
N2 N 0.6812(3) 0.2747(2) 0.94726(16) 0.0114(5) Uani 1 1 d . . .
C8 C 0.7951(4) 0.2890(3) 1.0052(2) 0.0173(7) Uani 1 1 d . . .
H8A H 0.8177 0.2131 1.0407 0.026 Uiso 1 1 calc R . .
H8B H 0.7370 0.3525 1.0447 0.026 Uiso 1 1 calc R . .
H8C H 0.9065 0.3110 0.9689 0.026 Uiso 1 1 calc R . .
N3 N 0.6336(3) 0.1679(2) 0.94903(17) 0.0133(5) Uani 1 1 d . . .
N4 N 0.5349(3) 0.1839(2) 0.88863(16) 0.0114(5) Uani 1 1 d . . .
C9 C 0.4504(4) 0.0815(3) 0.8801(2) 0.0152(7) Uani 1 1 d . . .
H9A H 0.5081 0.0070 0.9074 0.018 Uiso 1 1 calc R . .
H9B H 0.4645 0.0710 0.8166 0.018 Uiso 1 1 calc R . .
C10 C 0.2577(4) 0.1016(3) 0.9250(2) 0.0217(7) Uani 1 1 d . . .
H10A H 0.2440 0.1084 0.9884 0.033 Uiso 1 1 calc R . .
H10B H 0.2031 0.0336 0.9172 0.033 Uiso 1 1 calc R . .
H10C H 0.2010 0.1759 0.8986 0.033 Uiso 1 1 calc R . .
C11 C 0.5267(4) 0.3067(3) 0.6444(2) 0.0123(6) Uani 1 1 d . . .
C17 C 0.6980(4) 0.2213(3) 0.6273(2) 0.0157(7) Uani 1 1 d . . .
H17 H 0.6850 0.1502 0.6718 0.019 Uiso 1 1 calc R . .
C18 C 0.8534(4) 0.2770(3) 0.6363(3) 0.0256(8) Uani 1 1 d . . .
H18A H 0.8781 0.3405 0.5885 0.038 Uiso 1 1 calc R . .
H18B H 0.9567 0.2149 0.6326 0.038 Uiso 1 1 calc R . .
H18C H 0.8254 0.3115 0.6938 0.038 Uiso 1 1 calc R . .
C19 C 0.7298(5) 0.1773(3) 0.5352(2) 0.0325(9) Uani 1 1 d . . .
H19A H 0.6295 0.1401 0.5315 0.049 Uiso 1 1 calc R . .
H19B H 0.8366 0.1180 0.5246 0.049 Uiso 1 1 calc R . .
H19C H 0.7437 0.2456 0.4904 0.049 Uiso 1 1 calc R . .
C12 C 0.3649(4) 0.2620(3) 0.6832(2) 0.0144(7) Uani 1 1 d . . .
H12 H 0.3651 0.1780 0.6976 0.017 Uiso 1 1 calc R . .
C13 C 0.2062(4) 0.3405(3) 0.7001(2) 0.0158(7) Uani 1 1 d . . .
H13 H 0.1016 0.3097 0.7303 0.019 Uiso 1 1 calc R . .
C14 C 0.1980(4) 0.4670(3) 0.6729(2) 0.0159(7) Uani 1 1 d . . .
C20 C 0.0252(4) 0.5489(3) 0.6901(2) 0.0220(8) Uani 1 1 d . . .
H20A H 0.0461 0.6324 0.6861 0.033 Uiso 1 1 calc R . .
H20B H -0.0438 0.5275 0.7495 0.033 Uiso 1 1 calc R . .
H20C H -0.0393 0.5401 0.6458 0.033 Uiso 1 1 calc R . .
C15 C 0.3553(4) 0.5097(3) 0.6344(2) 0.0136(6) Uani 1 1 d . . .
H15 H 0.3540 0.5927 0.6153 0.016 Uiso 1 1 calc R . .
C16 C 0.5187(4) 0.4317(3) 0.6228(2) 0.0133(6) Uani 1 1 d . . .
H16 H 0.6247 0.4647 0.6001 0.016 Uiso 1 1 calc R . .
O1 O 0.3286(3) 0.9566(2) 0.73842(16) 0.0261(6) Uani 1 1 d . . .
O2 O 0.1973(3) 0.80882(19) 0.68665(17) 0.0279(6) Uani 1 1 d . . .
O3 O 0.1646(3) 1.0169(2) 0.62475(15) 0.0308(6) Uani 1 1 d . . .
S S 0.19448(10) 0.93338(7) 0.69777(5) 0.01746(18) Uani 1 1 d . . .
C21 C -0.0063(4) 0.9686(3) 0.7828(2) 0.0243(8) Uani 1 1 d . . .
F1 F -0.0313(2) 1.08338(18) 0.80208(13) 0.0336(5) Uani 1 1 d . . .
F2 F -0.1489(2) 0.9517(2) 0.75777(15) 0.0407(6) Uani 1 1 d . . .
F3 F -0.0038(3) 0.9002(2) 0.85877(14) 0.0379(6) Uani 1 1 d . . .
N5 N 0.7315(5) 0.6499(4) 0.5358(3) 0.0570(11) Uani 1 1 d . . .
C22 C 0.7376(5) 0.7422(4) 0.5541(2) 0.0323(9) Uani 1 1 d . . .
C23 C 0.7500(6) 0.8598(4) 0.5779(3) 0.0494(12) Uani 1 1 d . . .
H23A H 0.8459 0.8529 0.6082 0.074 Uiso 1 1 calc R . .
H23B H 0.6393 0.8914 0.6175 0.074 Uiso 1 1 calc R . .
H23C H 0.7732 0.9145 0.5241 0.074 Uiso 1 1 calc R . .

loop_
_atom_site_aniso_label
_atom_site_aniso_U_11
_atom_site_aniso_U_22
_atom_site_aniso_U_33
_atom_site_aniso_U_23
_atom_site_aniso_U_13
_atom_site_aniso_U_12
Ru 0.01028(12) 0.01013(12) 0.01079(13) -0.00009(9) -0.00469(9) -0.00251(9)
Cl 0.0119(3) 0.0203(4) 0.0140(4) -0.0030(3) -0.0018(3) -0.0038(3)
N1 0.0100(12) 0.0130(13) 0.0099(14) 0.0000(10) -0.0014(10) -0.0033(10)
C1 0.0131(15) 0.0122(15) 0.0142(17) 0.0013(12) -0.0016(12) -0.0011(12)
C2 0.0194(16) 0.0095(15) 0.0202(18) -0.0001(13) -0.0024(14) -0.0051(13)
C3 0.0150(15) 0.0162(16) 0.0198(18) -0.0058(13) -0.0032(13) -0.0063(13)
C4 0.0103(14) 0.0170(16) 0.0142(17) -0.0009(13) -0.0048(12) -0.0029(12)
C5 0.0071(13) 0.0152(15) 0.0091(16) -0.0012(12) 0.0007(12) -0.0011(12)
C6 0.0101(14) 0.0135(15) 0.0077(15) -0.0010(12) -0.0013(12) 0.0003(12)
C7 0.0105(14) 0.0119(15) 0.0103(16) -0.0007(12) -0.0013(12) -0.0003(12)
N2 0.0107(12) 0.0124(13) 0.0122(14) 0.0003(10) -0.0042(10) -0.0034(10)
C8 0.0160(15) 0.0208(17) 0.0191(18) 0.0015(13) -0.0115(13) -0.0052(13)
N3 0.0140(12) 0.0148(13) 0.0124(14) 0.0008(10) -0.0059(11) -0.0027(10)
N4 0.0127(12) 0.0117(12) 0.0120(14) -0.0005(10) -0.0057(10) -0.0040(10)
C9 0.0217(16) 0.0083(15) 0.0171(18) 0.0022(12) -0.0058(13) -0.0065(12)
C10 0.0226(17) 0.0188(17) 0.026(2) 0.0027(14) -0.0079(15) -0.0100(14)
C11 0.0167(15) 0.0144(15) 0.0086(16) -0.0026(12) -0.0085(12) -0.0010(12)
C17 0.0198(16) 0.0125(15) 0.0158(17) -0.0020(13) -0.0066(13) -0.0005(13)
C18 0.0150(16) 0.0253(19) 0.037(2) -0.0113(16) -0.0077(15) 0.0033(14)
C19 0.036(2) 0.033(2) 0.027(2) -0.0144(17) -0.0123(17) 0.0121(17)
C12 0.0203(16) 0.0130(15) 0.0138(17) -0.0019(12) -0.0106(13) -0.0025(13)
C13 0.0153(15) 0.0198(17) 0.0153(17) 0.0016(13) -0.0085(13) -0.0058(13)
C14 0.0166(15) 0.0202(17) 0.0132(17) -0.0010(13) -0.0081(13) -0.0028(13)
C20 0.0171(16) 0.0232(18) 0.028(2) -0.0040(15) -0.0121(15) 0.0021(14)
C15 0.0208(16) 0.0121(15) 0.0101(16) 0.0021(12) -0.0089(13) -0.0026(12)
C16 0.0166(15) 0.0151(16) 0.0095(16) -0.0003(12) -0.0051(12) -0.0034(12)
O1 0.0189(11) 0.0268(13) 0.0343(15) -0.0093(11) -0.0054(11) -0.0043(10)
O2 0.0430(15) 0.0124(11) 0.0348(16) -0.0037(10) -0.0209(12) -0.0033(10)
O3 0.0479(15) 0.0208(13) 0.0156(13) 0.0032(10) -0.0008(11) 0.0041(11)
S 0.0236(4) 0.0132(4) 0.0155(4) -0.0011(3) -0.0047(3) -0.0022(3)
C21 0.0213(17) 0.029(2) 0.022(2) 0.0026(15) -0.0073(15) -0.0034(15)
F1 0.0321(11) 0.0387(13) 0.0249(12) -0.0086(9) -0.0006(9) 0.0045(10)
F2 0.0212(11) 0.0581(15) 0.0483(15) 0.0052(12) -0.0179(10) -0.0125(10)
F3 0.0332(11) 0.0552(14) 0.0210(12) 0.0172(10) -0.0058(9) -0.0096(10)
N5 0.090(3) 0.057(3) 0.039(2) 0.021(2) -0.026(2) -0.054(2)
C22 0.029(2) 0.050(3) 0.020(2) 0.0175(19) -0.0108(16) -0.0192(18)
C23 0.067(3) 0.040(3) 0.034(3) 0.001(2) 0.005(2) -0.014(2)

loop_
_atom_type_symbol
_atom_type_description
_atom_type_scat_dispersion_real
_atom_type_scat_dispersion_imag
_atom_type_scat_source
C C 0.0033 0.0016 'International Tables Vol C Tables 4.2.6.8 and 6.1.1.4'
H H 0.0000 0.0000 'International Tables Vol C Tables 4.2.6.8 and 6.1.1.4'
N N 0.0061 0.0033 'International Tables Vol C Tables 4.2.6.8 and 6.1.1.4'
O O 0.0106 0.0060 'International Tables Vol C Tables 4.2.6.8 and 6.1.1.4'
F F 0.0171 0.0103 'International Tables Vol C Tables 4.2.6.8 and 6.1.1.4'
S S 0.1246 0.1234 'International Tables Vol C Tables 4.2.6.8 and 6.1.1.4'
Cl Cl 0.1484 0.1585 'International Tables Vol C Tables 4.2.6.8 and 6.1.1.4'
Ru Ru -1.2594 0.8363 'International Tables Vol C Tables 4.2.6.8 and 6.1.1.4'

loop_
_geom_angle_atom_site_label_1
_geom_angle_atom_site_label_2
_geom_angle_atom_site_label_3
_geom_angle
_geom_angle_site_symmetry_1
_geom_angle_site_symmetry_3
_geom_angle_publ_flag
C7 Ru N1 76.65(10) . . ?
C7 Ru C16 120.88(11) . . ?
N1 Ru C16 94.90(10) . . ?
C7 Ru C13 123.94(11) . . ?
N1 Ru C13 158.69(10) . . ?
C16 Ru C13 79.40(11) . . ?
C7 Ru C12 98.58(11) . . ?
N1 Ru C12 156.29(10) . . ?
C16 Ru C12 67.28(11) . . ?
C13 Ru C12 37.25(11) . . ?
C7 Ru C11 96.48(11) . . ?
N1 Ru C11 118.80(10) . . ?
C16 Ru C11 37.48(11) . . ?
C13 Ru C11 68.08(11) . . ?
C12 Ru C11 37.92(11) . . ?
C7 Ru C15 157.63(11) . . ?
N1 Ru C15 97.36(10) . . ?
C16 Ru C15 37.32(10) . . ?
C13 Ru C15 65.68(11) . . ?
C12 Ru C15 78.13(11) . . ?
C11 Ru C15 67.17(10) . . ?
C7 Ru C14 160.99(11) . . ?
N1 Ru C14 121.57(10) . . ?
C16 Ru C14 66.46(11) . . ?
C13 Ru C14 37.41(11) . . ?
C12 Ru C14 67.02(11) . . ?
C11 Ru C14 79.81(11) . . ?
C15 Ru C14 35.48(11) . . ?
C7 Ru Cl 85.56(8) . . ?
N1 Ru Cl 84.61(7) . . ?
C16 Ru Cl 152.80(8) . . ?
C13 Ru Cl 91.23(8) . . ?
C12 Ru Cl 118.49(8) . . ?
C11 Ru Cl 156.40(8) . . ?
C15 Ru Cl 115.65(8) . . ?
C14 Ru Cl 90.61(8) . . ?
C1 N1 C5 117.8(3) . . ?
C1 N1 Ru 123.2(2) . . ?
C5 N1 Ru 118.80(18) . . ?
N1 C1 C2 122.2(3) . . ?
N1 C1 H1 118.9 . . ?
C2 C1 H1 118.9 . . ?
C3 C2 C1 119.1(3) . . ?
C3 C2 H2 120.5 . . ?
C1 C2 H2 120.5 . . ?
C2 C3 C4 119.8(3) . . ?
C2 C3 H3 120.1 . . ?
C4 C3 H3 120.1 . . ?
C5 C4 C3 118.2(3) . . ?
C5 C4 H4 120.9 . . ?
C3 C4 H4 120.9 . . ?
N1 C5 C4 122.9(3) . . ?
N1 C5 C6 109.3(2) . . ?
C4 C5 C6 127.8(3) . . ?
N2 C6 C7 108.0(2) . . ?
N2 C6 C5 132.4(3) . . ?
C7 C6 C5 119.4(3) . . ?
N4 C7 C6 102.4(2) . . ?
N4 C7 Ru 141.6(2) . . ?
C6 C7 Ru 115.8(2) . . ?
N3 N2 C6 111.6(2) . . ?
N3 N2 C8 118.3(2) . . ?
C6 N2 C8 130.1(2) . . ?
N2 C8 H8A 109.5 . . ?
N2 C8 H8B 109.5 . . ?
H8A C8 H8B 109.5 . . ?
N2 C8 H8C 109.5 . . ?
H8A C8 H8C 109.5 . . ?
H8B C8 H8C 109.5 . . ?
N2 N3 N4 103.8(2) . . ?
N3 N4 C7 114.2(2) . . ?
N3 N4 C9 116.7(2) . . ?
C7 N4 C9 128.9(2) . . ?
N4 C9 C10 110.7(2) . . ?
N4 C9 H9A 109.5 . . ?
C10 C9 H9A 109.5 . . ?
N4 C9 H9B 109.5 . . ?
C10 C9 H9B 109.5 . . ?
H9A C9 H9B 108.1 . . ?
C9 C10 H10A 109.5 . . ?
C9 C10 H10B 109.5 . . ?
H10A C10 H10B 109.5 . . ?
C9 C10 H10C 109.5 . . ?
H10A C10 H10C 109.5 . . ?
H10B C10 H10C 109.5 . . ?
C16 C11 C12 117.3(3) . . ?
C16 C11 C17 122.3(3) . . ?
C12 C11 C17 120.4(3) . . ?
C16 C11 Ru 70.41(17) . . ?
C12 C11 Ru 70.67(17) . . ?
C17 C11 Ru 130.1(2) . . ?
C11 C17 C18 113.2(2) . . ?
C11 C17 C19 108.5(3) . . ?
C18 C17 C19 111.0(3) . . ?
C11 C17 H17 108.0 . . ?
C18 C17 H17 108.0 . . ?
C19 C17 H17 108.0 . . ?
C17 C18 H18A 109.5 . . ?
C17 C18 H18B 109.5 . . ?
H18A C18 H18B 109.5 . . ?
C17 C18 H18C 109.5 . . ?
H18A C18 H18C 109.5 . . ?
H18B C18 H18C 109.5 . . ?
C17 C19 H19A 109.5 . . ?
C17 C19 H19B 109.5 . . ?
H19A C19 H19B 109.5 . . ?
C17 C19 H19C 109.5 . . ?
H19A C19 H19C 109.5 . . ?
H19B C19 H19C 109.5 . . ?
C13 C12 C11 120.7(3) . . ?
C13 C12 Ru 71.14(18) . . ?
C11 C12 Ru 71.41(17) . . ?
C13 C12 H12 119.6 . . ?
C11 C12 H12 119.6 . . ?
Ru C12 H12 130.5 . . ?
C12 C13 C14 121.5(3) . . ?
C12 C13 Ru 71.60(17) . . ?
C14 C13 Ru 75.10(18) . . ?
C12 C13 H13 119.3 . . ?
C14 C13 H13 119.3 . . ?
Ru C13 H13 125.9 . . ?
C15 C14 C13 117.4(3) . . ?
C15 C14 C20 122.1(3) . . ?
C13 C14 C20 120.4(3) . . ?
C15 C14 Ru 71.28(17) . . ?
C13 C14 Ru 67.49(16) . . ?
C20 C14 Ru 130.1(2) . . ?
C14 C20 H20A 109.5 . . ?
C14 C20 H20B 109.5 . . ?
H20A C20 H20B 109.5 . . ?
C14 C20 H20C 109.5 . . ?
H20A C20 H20C 109.5 . . ?
H20B C20 H20C 109.5 . . ?
C14 C15 C16 121.3(3) . . ?
C14 C15 Ru 73.24(17) . . ?
C16 C15 Ru 68.20(16) . . ?
C14 C15 H15 119.3 . . ?
C16 C15 H15 119.3 . . ?
Ru C15 H15 132.3 . . ?
C11 C16 C15 121.5(3) . . ?
C11 C16 Ru 72.11(17) . . ?
C15 C16 Ru 74.47(17) . . ?
C11 C16 H16 119.3 . . ?
C15 C16 H16 119.3 . . ?
Ru C16 H16 126.0 . . ?
O3 S O2 116.03(15) . . ?
O3 S O1 114.89(15) . . ?
O2 S O1 114.78(14) . . ?
O3 S C21 102.49(15) . . ?
O2 S C21 103.16(16) . . ?
O1 S C21 102.77(15) . . ?
F2 C21 F3 106.7(3) . . ?
F2 C21 F1 106.8(3) . . ?
F3 C21 F1 107.0(3) . . ?
F2 C21 S 112.2(3) . . ?
F3 C21 S 112.1(2) . . ?
F1 C21 S 111.7(2) . . ?
N5 C22 C23 178.5(4) . . ?
C22 C23 H23A 109.5 . . ?
C22 C23 H23B 109.5 . . ?
H23A C23 H23B 109.5 . . ?
C22 C23 H23C 109.5 . . ?
H23A C23 H23C 109.5 . . ?
H23B C23 H23C 109.5 . . ?

loop_
_geom_bond_atom_site_label_1
_geom_bond_atom_site_label_2
_geom_bond_distance
_geom_bond_site_symmetry_2
_geom_bond_publ_flag
Ru C7 2.031(3) . ?
Ru N1 2.136(2) . ?
Ru C16 2.181(3) . ?
Ru C13 2.188(3) . ?
Ru C12 2.194(3) . ?
Ru C11 2.203(3) . ?
Ru C15 2.263(3) . ?
Ru C14 2.288(3) . ?
Ru Cl 2.4082(8) . ?
N1 C1 1.346(4) . ?
N1 C5 1.362(4) . ?
C1 C2 1.389(4) . ?
C1 H1 0.9500 . ?
C2 C3 1.379(4) . ?
C2 H2 0.9500 . ?
C3 C4 1.384(4) . ?
C3 H3 0.9500 . ?
C4 C5 1.383(4) . ?
C4 H4 0.9500 . ?
C5 C6 1.453(4) . ?
C6 N2 1.359(4) . ?
C6 C7 1.386(4) . ?
C7 N4 1.364(4) . ?
N2 N3 1.323(3) . ?
N2 C8 1.468(4) . ?
C8 H8A 0.9800 . ?
C8 H8B 0.9800 . ?
C8 H8C 0.9800 . ?
N3 N4 1.348(3) . ?
N4 C9 1.470(4) . ?
C9 C10 1.508(4) . ?
C9 H9A 0.9900 . ?
C9 H9B 0.9900 . ?
C10 H10A 0.9800 . ?
C10 H10B 0.9800 . ?
C10 H10C 0.9800 . ?
C11 C16 1.409(4) . ?
C11 C12 1.429(4) . ?
C11 C17 1.513(4) . ?
C17 C18 1.523(4) . ?
C17 C19 1.526(5) . ?
C17 H17 1.0000 . ?
C18 H18A 0.9800 . ?
C18 H18B 0.9800 . ?
C18 H18C 0.9800 . ?
C19 H19A 0.9800 . ?
C19 H19B 0.9800 . ?
C19 H19C 0.9800 . ?
C12 C13 1.399(4) . ?
C12 H12 0.9500 . ?
C13 C14 1.439(4) . ?
C13 H13 0.9500 . ?
C14 C15 1.387(4) . ?
C14 C20 1.503(4) . ?
C20 H20A 0.9800 . ?
C20 H20B 0.9800 . ?
C20 H20C 0.9800 . ?
C15 C16 1.424(4) . ?
C15 H15 0.9500 . ?
C16 H16 0.9500 . ?
O1 S 1.443(2) . ?
O2 S 1.437(2) . ?
O3 S 1.432(2) . ?
S C21 1.824(3) . ?
C21 F2 1.337(4) . ?
C21 F3 1.339(4) . ?
C21 F1 1.339(4) . ?
N5 C22 1.127(5) . ?
C22 C23 1.449(6) . ?
C23 H23A 0.9800 . ?
C23 H23B 0.9800 . ?
C23 H23C 0.9800 . ?

loop_
_geom_torsion_atom_site_label_1
_geom_torsion_atom_site_label_2
_geom_torsion_atom_site_label_3
_geom_torsion_atom_site_label_4
_geom_torsion
_geom_torsion_site_symmetry_1
_geom_torsion_site_symmetry_2
_geom_torsion_site_symmetry_3
_geom_torsion_site_symmetry_4
_geom_torsion_publ_flag
C7 Ru N1 C1 -177.0(2) . . . . ?
C16 Ru N1 C1 62.4(2) . . . . ?
C13 Ru N1 C1 -10.8(4) . . . . ?
C12 Ru N1 C1 102.2(3) . . . . ?
C11 Ru N1 C1 92.9(2) . . . . ?
C15 Ru N1 C1 25.0(2) . . . . ?
C14 Ru N1 C1 -2.9(3) . . . . ?
Cl Ru N1 C1 -90.3(2) . . . . ?
C7 Ru N1 C5 -2.0(2) . . . . ?
C16 Ru N1 C5 -122.6(2) . . . . ?
C13 Ru N1 C5 164.2(3) . . . . ?
C12 Ru N1 C5 -82.8(3) . . . . ?
C11 Ru N1 C5 -92.1(2) . . . . ?
C15 Ru N1 C5 -160.0(2) . . . . ?
C14 Ru N1 C5 172.14(19) . . . . ?
Cl Ru N1 C5 84.75(19) . . . . ?
C5 N1 C1 C2 1.2(4) . . . . ?
Ru N1 C1 C2 176.2(2) . . . . ?
N1 C1 C2 C3 -0.6(5) . . . . ?
C1 C2 C3 C4 -0.7(4) . . . . ?
C2 C3 C4 C5 1.3(4) . . . . ?
C1 N1 C5 C4 -0.5(4) . . . . ?
Ru N1 C5 C4 -175.8(2) . . . . ?
C1 N1 C5 C6 177.9(2) . . . . ?
Ru N1 C5 C6 2.6(3) . . . . ?
C3 C4 C5 N1 -0.7(4) . . . . ?
C3 C4 C5 C6 -178.8(3) . . . . ?
N1 C5 C6 N2 -177.3(3) . . . . ?
C4 C5 C6 N2 1.1(5) . . . . ?
N1 C5 C6 C7 -2.1(4) . . . . ?
C4 C5 C6 C7 176.3(3) . . . . ?
N2 C6 C7 N4 0.8(3) . . . . ?
C5 C6 C7 N4 -175.5(2) . . . . ?
N2 C6 C7 Ru 176.85(18) . . . . ?
C5 C6 C7 Ru 0.6(3) . . . . ?
N1 Ru C7 N4 174.5(4) . . . . ?
C16 Ru C7 N4 -97.8(3) . . . . ?
C13 Ru C7 N4 0.5(4) . . . . ?
C12 Ru C7 N4 -29.2(4) . . . . ?
C11 Ru C7 N4 -67.4(3) . . . . ?
C15 Ru C7 N4 -108.8(4) . . . . ?
C14 Ru C7 N4 10.1(6) . . . . ?
Cl Ru C7 N4 89.0(3) . . . . ?
N1 Ru C7 C6 0.7(2) . . . . ?
C16 Ru C7 C6 88.4(2) . . . . ?
C13 Ru C7 C6 -173.3(2) . . . . ?
C12 Ru C7 C6 157.0(2) . . . . ?
C11 Ru C7 C6 118.8(2) . . . . ?
C15 Ru C7 C6 77.3(4) . . . . ?
C14 Ru C7 C6 -163.7(3) . . . . ?
Cl Ru C7 C6 -84.8(2) . . . . ?
C7 C6 N2 N3 -1.1(3) . . . . ?
C5 C6 N2 N3 174.5(3) . . . . ?
C7 C6 N2 C8 178.7(3) . . . . ?
C5 C6 N2 C8 -5.7(5) . . . . ?
C6 N2 N3 N4 1.0(3) . . . . ?
C8 N2 N3 N4 -178.9(2) . . . . ?
N2 N3 N4 C7 -0.4(3) . . . . ?
N2 N3 N4 C9 -175.5(2) . . . . ?
C6 C7 N4 N3 -0.2(3) . . . . ?
Ru C7 N4 N3 -174.5(3) . . . . ?
C6 C7 N4 C9 174.1(3) . . . . ?
Ru C7 N4 C9 -0.2(5) . . . . ?
N3 N4 C9 C10 103.4(3) . . . . ?
C7 N4 C9 C10 -70.8(4) . . . . ?
C7 Ru C11 C16 -134.48(18) . . . . ?
N1 Ru C11 C16 -56.17(19) . . . . ?
C13 Ru C11 C16 101.47(19) . . . . ?
C12 Ru C11 C16 129.9(2) . . . . ?
C15 Ru C11 C16 29.66(17) . . . . ?
C14 Ru C11 C16 64.37(17) . . . . ?
Cl Ru C11 C16 131.77(19) . . . . ?
C7 Ru C11 C12 95.66(17) . . . . ?
N1 Ru C11 C12 173.96(15) . . . . ?
C16 Ru C11 C12 -129.9(2) . . . . ?
C13 Ru C11 C12 -28.40(16) . . . . ?
C15 Ru C11 C12 -100.21(18) . . . . ?
C14 Ru C11 C12 -65.50(17) . . . . ?
Cl Ru C11 C12 1.9(3) . . . . ?
C7 Ru C11 C17 -18.3(3) . . . . ?
N1 Ru C11 C17 60.0(3) . . . . ?
C16 Ru C11 C17 116.2(3) . . . . ?
C13 Ru C11 C17 -142.3(3) . . . . ?
C12 Ru C11 C17 -113.9(3) . . . . ?
C15 Ru C11 C17 145.8(3) . . . . ?
C14 Ru C11 C17 -179.4(3) . . . . ?
Cl Ru C11 C17 -112.0(3) . . . . ?
C16 C11 C17 C18 32.7(4) . . . . ?
C12 C11 C17 C18 -147.7(3) . . . . ?
Ru C11 C17 C18 -58.1(4) . . . . ?
C16 C11 C17 C19 -90.9(4) . . . . ?
C12 C11 C17 C19 88.7(3) . . . . ?
Ru C11 C17 C19 178.3(2) . . . . ?
C16 C11 C12 C13 -1.1(4) . . . . ?
C17 C11 C12 C13 179.3(3) . . . . ?
Ru C11 C12 C13 53.4(3) . . . . ?
C16 C11 C12 Ru -54.5(2) . . . . ?
C17 C11 C12 Ru 125.9(3) . . . . ?
C7 Ru C12 C13 137.25(18) . . . . ?
N1 Ru C12 C13 -146.4(2) . . . . ?
C16 Ru C12 C13 -102.8(2) . . . . ?
C11 Ru C12 C13 -133.2(3) . . . . ?
C15 Ru C12 C13 -65.24(18) . . . . ?
C14 Ru C12 C13 -29.80(18) . . . . ?
Cl Ru C12 C13 47.67(19) . . . . ?
C7 Ru C12 C11 -89.55(17) . . . . ?
N1 Ru C12 C11 -13.2(3) . . . . ?
C16 Ru C12 C11 30.42(16) . . . . ?
C13 Ru C12 C11 133.2(3) . . . . ?
C15 Ru C12 C11 67.96(17) . . . . ?
C14 Ru C12 C11 103.40(18) . . . . ?
Cl Ru C12 C11 -179.13(13) . . . . ?
C11 C12 C13 C14 5.1(5) . . . . ?
Ru C12 C13 C14 58.6(3) . . . . ?
C11 C12 C13 Ru -53.5(3) . . . . ?
C7 Ru C13 C12 -54.0(2) . . . . ?
N1 Ru C13 C12 142.3(3) . . . . ?
C16 Ru C13 C12 66.23(18) . . . . ?
C11 Ru C13 C12 28.87(18) . . . . ?
C15 Ru C13 C12 102.8(2) . . . . ?
C14 Ru C13 C12 131.1(3) . . . . ?
Cl Ru C13 C12 -139.47(17) . . . . ?
C7 Ru C13 C14 174.87(17) . . . . ?
N1 Ru C13 C14 11.2(4) . . . . ?
C16 Ru C13 C14 -64.90(18) . . . . ?
C12 Ru C13 C14 -131.1(3) . . . . ?
C11 Ru C13 C14 -102.26(19) . . . . ?
C15 Ru C13 C14 -28.34(17) . . . . ?
Cl Ru C13 C14 89.40(17) . . . . ?
C12 C13 C14 C15 -4.2(5) . . . . ?
Ru C13 C14 C15 52.7(3) . . . . ?
C12 C13 C14 C20 178.6(3) . . . . ?
Ru C13 C14 C20 -124.5(3) . . . . ?
C12 C13 C14 Ru -56.9(3) . . . . ?
C7 Ru C14 C15 -145.0(3) . . . . ?
N1 Ru C14 C15 52.9(2) . . . . ?
C16 Ru C14 C15 -27.96(17) . . . . ?
C13 Ru C14 C15 -131.8(3) . . . . ?
C12 Ru C14 C15 -102.1(2) . . . . ?
C11 Ru C14 C15 -64.73(18) . . . . ?
Cl Ru C14 C15 136.97(17) . . . . ?
C7 Ru C14 C13 -13.2(4) . . . . ?
N1 Ru C14 C13 -175.27(16) . . . . ?
C16 Ru C14 C13 103.8(2) . . . . ?
C12 Ru C14 C13 29.68(18) . . . . ?
C11 Ru C14 C13 67.09(19) . . . . ?
C15 Ru C14 C13 131.8(3) . . . . ?
Cl Ru C14 C13 -91.22(17) . . . . ?
C7 Ru C14 C20 98.3(4) . . . . ?
N1 Ru C14 C20 -63.8(3) . . . . ?
C16 Ru C14 C20 -144.6(3) . . . . ?
C13 Ru C14 C20 111.5(4) . . . . ?
C12 Ru C14 C20 141.2(3) . . . . ?
C11 Ru C14 C20 178.6(3) . . . . ?
C15 Ru C14 C20 -116.7(4) . . . . ?
Cl Ru C14 C20 20.3(3) . . . . ?
C13 C14 C15 C16 -0.5(4) . . . . ?
C20 C14 C15 C16 176.6(3) . . . . ?
Ru C14 C15 C16 50.4(3) . . . . ?
C13 C14 C15 Ru -50.9(3) . . . . ?
C20 C14 C15 Ru 126.2(3) . . . . ?
C7 Ru C15 C14 150.6(3) . . . . ?
N1 Ru C15 C14 -136.73(18) . . . . ?
C16 Ru C15 C14 134.8(3) . . . . ?
C13 Ru C15 C14 29.79(18) . . . . ?
C12 Ru C15 C14 66.89(19) . . . . ?
C11 Ru C15 C14 105.1(2) . . . . ?
Cl Ru C15 C14 -49.20(19) . . . . ?
C7 Ru C15 C16 15.7(4) . . . . ?
N1 Ru C15 C16 88.42(18) . . . . ?
C13 Ru C15 C16 -105.05(19) . . . . ?
C12 Ru C15 C16 -67.95(18) . . . . ?
C11 Ru C15 C16 -29.78(17) . . . . ?
C14 Ru C15 C16 -134.8(3) . . . . ?
Cl Ru C15 C16 175.96(15) . . . . ?
C12 C11 C16 C15 -3.6(4) . . . . ?
C17 C11 C16 C15 176.0(3) . . . . ?
Ru C11 C16 C15 -58.2(3) . . . . ?
C12 C11 C16 Ru 54.6(2) . . . . ?
C17 C11 C16 Ru -125.8(3) . . . . ?
C14 C15 C16 C11 4.4(5) . . . . ?
Ru C15 C16 C11 57.1(3) . . . . ?
C14 C15 C16 Ru -52.6(3) . . . . ?
C7 Ru C16 C11 55.7(2) . . . . ?
N1 Ru C16 C11 133.06(17) . . . . ?
C13 Ru C16 C11 -67.67(17) . . . . ?
C12 Ru C16 C11 -30.76(16) . . . . ?
C15 Ru C16 C11 -131.2(3) . . . . ?
C14 Ru C16 C11 -104.54(19) . . . . ?
Cl Ru C16 C11 -139.21(16) . . . . ?
C7 Ru C16 C15 -173.09(17) . . . . ?
N1 Ru C16 C15 -95.73(17) . . . . ?
C13 Ru C16 C15 63.55(18) . . . . ?
C12 Ru C16 C15 100.46(19) . . . . ?
C11 Ru C16 C15 131.2(3) . . . . ?
C14 Ru C16 C15 26.67(17) . . . . ?
Cl Ru C16 C15 -8.0(3) . . . . ?
O3 S C21 F2 61.0(3) . . . . ?
O2 S C21 F2 -59.9(3) . . . . ?
O1 S C21 F2 -179.6(2) . . . . ?
O3 S C21 F3 -179.0(2) . . . . ?
O2 S C21 F3 60.1(3) . . . . ?
O1 S C21 F3 -59.5(3) . . . . ?
O3 S C21 F1 -59.0(3) . . . . ?
O2 S C21 F1 -179.9(2) . . . . ?
O1 S C21 F1 60.5(2) . . . . ?
